data_8104787
loop_
_publ_author_name
'Gu, Jia'
'Chen, Jin-Zhu'
'Nie, Xu-Liang'
'Huang, Guo-Ping'
'Huang, Jian-Ping'

_publ_section_title
;
 Crystal structure of 3-chloro-4-(4-ethylpiperazin-1-yl)aniline
 monohydrate, C12H20ClN3O
;
_journal_issue 3
_journal_name_full 'Zeitschrift f\"ur Kristallographie - New Crystal Structures'
_journal_page_first 635
_journal_page_last 637
_journal_paper_doi 10.1515/ncrs-2021-0024
_journal_volume 236
_journal_year 2021
_chemical_formula_sum 'C12 H20 Cl N3 O'
_chemical_formula_weight 257.76
_chemical_name_systematic 3-chloro-4-(4-ethylpiperazin-1-yl)aniline
_space_group_crystal_system monoclinic
_space_group_IT_number 15
_space_group_name_Hall '-C 2yc'
_space_group_name_H-M_alt 'C 1 2/c 1'
_atom_sites_solution_hydrogens mixed
_cell_angle_alpha 90
_cell_angle_beta 95.733(2)
_cell_angle_gamma 90
_cell_formula_units_Z 8
_cell_length_a 27.228(5)
_cell_length_b 11.380(2)
_cell_length_c 9.3775(16)
_cell_measurement_reflns_used 4310
_cell_measurement_temperature 296(2)
_cell_measurement_theta_max 27.36
_cell_measurement_theta_min 2.52
_cell_volume 2891.1(9)
_computing_cell_refinement 'APEX2, SAINT and SADABS [1]'
_computing_data_collection 'APEX2, SAINT and SADABS [1]'
_computing_data_reduction 'APEX2, SAINT and SADABS [1]'
_computing_molecular_graphics 'Diamond 4.0 [4]'
_computing_publication_material 'SHELXL-2014/7 (Sheldrick, 2014) [2,3]'
_computing_structure_refinement 'SHELXL-2014/7 (Sheldrick, 2014) [2,3]'
_computing_structure_solution 'SHELXL-2014/7 (Sheldrick, 2014) [2,3]'
_diffrn_ambient_temperature 296(2)
_diffrn_measured_fraction_theta_full 0.999
_diffrn_measured_fraction_theta_max 0.999
_diffrn_measurement_device_type 'Bruker APEX-II CCD'
_diffrn_measurement_method '\f and \w scans'
_diffrn_radiation_monochromator graphite
_diffrn_radiation_source 'sealed tube'
_diffrn_radiation_type MoK\a
_diffrn_radiation_wavelength 0.71073
_diffrn_reflns_av_R_equivalents 0.0193
_diffrn_reflns_av_unetI/netI 0.0161
_diffrn_reflns_Laue_measured_fraction_full 0.999
_diffrn_reflns_Laue_measured_fraction_max 0.999
_diffrn_reflns_limit_h_max 32
_diffrn_reflns_limit_h_min -32
_diffrn_reflns_limit_k_max 13
_diffrn_reflns_limit_k_min -13
_diffrn_reflns_limit_l_max 11
_diffrn_reflns_limit_l_min -11
_diffrn_reflns_number 10858
_diffrn_reflns_point_group_measured_fraction_full 0.999
_diffrn_reflns_point_group_measured_fraction_max 0.999
_diffrn_reflns_theta_full 25.242
_diffrn_reflns_theta_max 25.499
_diffrn_reflns_theta_min 2.865
_exptl_absorpt_coefficient_mu 0.255
_exptl_crystal_colour COLORLESS
_exptl_crystal_density_diffrn 1.184
_exptl_crystal_description BLOCK
_exptl_crystal_F_000 1104
_exptl_crystal_size_max 0.180
_exptl_crystal_size_mid 0.160
_exptl_crystal_size_min 0.130
_refine_diff_density_max 0.258
_refine_diff_density_min -0.248
_refine_diff_density_rms 0.033
_refine_ls_abs_structure_details
;
 Flack x determined using 1462 quotients [(I+)-(I-)]/[(I+)+(I-)]
 (Parsons, Flack and Wagner, Acta Crystallogr. B69 (2013) 249-259).
;
_refine_ls_extinction_coef 0.0017(3)
_refine_ls_extinction_expression Fc^*^=kFc[1+0.001xFc^2^\l^3^/sin(2\q)]^-1/4^
_refine_ls_extinction_method 'SHELXL-2014/7 (Sheldrick 2014'
_refine_ls_goodness_of_fit_ref 1.036
_refine_ls_hydrogen_treatment mixed
_refine_ls_matrix_type full
_refine_ls_number_parameters 164
_refine_ls_number_reflns 2685
_refine_ls_number_restraints 3
_refine_ls_restrained_S_all 1.036
_refine_ls_R_factor_all 0.0483
_refine_ls_R_factor_gt 0.0372
_refine_ls_shift/su_max 0.000
_refine_ls_shift/su_mean 0.000
_refine_ls_structure_factor_coef Fsqd
_refine_ls_weighting_details 'w=1/[\s^2^(Fo^2^)+(0.0450P)^2^+1.6155P] where P=(Fo^2^+2Fc^2^)/3'
_refine_ls_weighting_scheme calc
_refine_ls_wR_factor_gt 0.0959
_refine_ls_wR_factor_ref 0.1058
_reflns_Friedel_coverage 0.000
_reflns_Friedel_fraction_full .
_reflns_Friedel_fraction_max .
_reflns_number_gt 2149
_reflns_number_total 2685
_reflns_threshold_expression 'I > 2\s(I)'
_cod_data_source_file suppl_j_ncrs-2021-0024_suppl.cif
_cod_data_source_block 4171_0m
_cod_original_sg_symbol_H-M 'C 2/c'
_cod_database_code 8104787
_shelx_space_group_comment
;
The symmetry employed for this shelxl refinement is uniquely defined
by the following loop, which should always be used as a source of
symmetry information in preference to the above space-group names.
They are only intended as comments.
;
_shelx_estimated_absorpt_t_min 0.956
_shelx_estimated_absorpt_t_max 0.968

loop_
_space_group_symop_operation_xyz
'x, y, z'
'-x, y, -z+1/2'
'x+1/2, y+1/2, z'
'-x+1/2, y+1/2, -z+1/2'
'-x, -y, -z'
'x, -y, z-1/2'
'-x+1/2, -y+1/2, -z'
'x+1/2, -y+1/2, z-1/2'

loop_
_atom_site_label
_atom_site_type_symbol
_atom_site_fract_x
_atom_site_fract_y
_atom_site_fract_z
_atom_site_U_iso_or_equiv
_atom_site_adp_type
_atom_site_occupancy
_atom_site_site_symmetry_order
_atom_site_calc_flag
_atom_site_refinement_flags_posn
_atom_site_refinement_flags_adp
_atom_site_refinement_flags_occupancy
_atom_site_disorder_assembly
_atom_site_disorder_group
C1 C 0.13460(6) 0.35303(16) 0.00928(17) 0.0521(4) Uani 1 1 d . . . . .
C2 C 0.11369(6) 0.24296(16) 0.00039(17) 0.0547(4) Uani 1 1 d . . . . .
H2 H 0.1332 0.1771 0.0228 0.066 Uiso 1 1 calc R U . . .
C3 C 0.06366(6) 0.22937(16) -0.04175(18) 0.0551(4) Uani 1 1 d . . . . .
C4 C 0.03606(7) 0.33011(18) -0.0733(2) 0.0614(5) Uani 1 1 d . . . . .
H4 H 0.0026 0.3235 -0.1031 0.074 Uiso 1 1 calc R U . . .
C5 C 0.05739(7) 0.43980(17) -0.06111(19) 0.0590(5) Uani 1 1 d . . . . .
H5 H 0.0377 0.5056 -0.0818 0.071 Uiso 1 1 calc R U . . .
C6 C 0.10742(6) 0.45576(16) -0.01896(16) 0.0513(4) Uani 1 1 d . . . . .
C7 C 0.10565(8) 0.66129(17) -0.09501(19) 0.0648(5) Uani 1 1 d . . . . .
H7A H 0.0758 0.6833 -0.0534 0.078 Uiso 1 1 calc R U . . .
H7B H 0.0965 0.6341 -0.1921 0.078 Uiso 1 1 calc R U . . .
C8 C 0.13921(8) 0.76607(18) -0.0976(2) 0.0692(5) Uani 1 1 d . . . . .
H8A H 0.1683 0.7444 -0.1432 0.083 Uiso 1 1 calc R U . . .
H8B H 0.1223 0.8282 -0.1538 0.083 Uiso 1 1 calc R U . . .
C9 C 0.17743(7) 0.71452(18) 0.1346(2) 0.0636(5) Uani 1 1 d . . . . .
H9A H 0.1857 0.7422 0.2319 0.076 Uiso 1 1 calc R U . . .
H9B H 0.2078 0.6914 0.0963 0.076 Uiso 1 1 calc R U . . .
C10 C 0.14385(7) 0.60975(17) 0.13643(18) 0.0601(5) Uani 1 1 d . . . . .
H10A H 0.1602 0.5477 0.1939 0.072 Uiso 1 1 calc R U . . .
H10B H 0.1141 0.6314 0.1791 0.072 Uiso 1 1 calc R U . . .
C11 C 0.18678(9) 0.9120(2) 0.0399(2) 0.0763(6) Uani 1 1 d . . . . .
H11A H 0.1711 0.9674 -0.0289 0.092 Uiso 1 1 calc R U . . .
H11B H 0.2173 0.8864 0.0046 0.092 Uiso 1 1 calc R U . . .
C12 C 0.19886(9) 0.9741(2) 0.1803(3) 0.0877(7) Uani 1 1 d . . . . .
H12A H 0.1688 0.9953 0.2195 0.132 Uiso 1 1 calc R U . . .
H12B H 0.2176 1.0438 0.1653 0.132 Uiso 1 1 calc R U . . .
H12C H 0.2179 0.9230 0.2459 0.132 Uiso 1 1 calc R U . . .
N1 N 0.04314(6) 0.11767(14) -0.06126(18) 0.0676(4) Uani 1 1 d . . . . .
H1A H 0.0126 0.1100 -0.0936 0.081 Uiso 1 1 calc R U . . .
H1B H 0.0610 0.0564 -0.0410 0.081 Uiso 1 1 calc R U . . .
N2 N 0.13080(6) 0.56732(13) -0.01063(14) 0.0556(4) Uani 1 1 d . . . . .
N3 N 0.15420(6) 0.80964(13) 0.04760(15) 0.0584(4) Uani 1 1 d . . . . .
O1 O 0.06796(6) 0.91711(15) 0.13827(18) 0.0796(4) Uani 1 1 d D . . . .
Cl1 Cl 0.19832(2) 0.36051(5) 0.05142(6) 0.0784(2) Uani 1 1 d . . . . .
H1W H 0.0921(7) 0.8755(19) 0.125(2) 0.100(9) Uiso 1 1 d D . . . .
H2W H 0.0637(9) 0.918(2) 0.2244(12) 0.106(10) Uiso 1 1 d D . . . .

loop_
_atom_site_aniso_label
_atom_site_aniso_U_11
_atom_site_aniso_U_22
_atom_site_aniso_U_33
_atom_site_aniso_U_23
_atom_site_aniso_U_13
_atom_site_aniso_U_12
C1 0.0500(9) 0.0636(11) 0.0431(9) -0.0018(8) 0.0059(7) 0.0026(8)
C2 0.0587(10) 0.0571(11) 0.0482(9) 0.0036(8) 0.0053(7) 0.0083(8)
C3 0.0587(10) 0.0604(11) 0.0473(9) 0.0026(8) 0.0113(7) 0.0003(9)
C4 0.0488(9) 0.0723(13) 0.0638(11) 0.0018(9) 0.0090(8) 0.0033(9)
C5 0.0573(10) 0.0604(11) 0.0608(11) 0.0029(9) 0.0137(8) 0.0112(9)
C6 0.0577(9) 0.0587(10) 0.0392(8) -0.0002(7) 0.0132(7) 0.0040(8)
C7 0.0868(13) 0.0627(12) 0.0449(9) 0.0022(8) 0.0065(9) 0.0015(10)
C8 0.0984(15) 0.0629(12) 0.0485(10) 0.0025(9) 0.0178(10) -0.0033(11)
C9 0.0667(11) 0.0675(12) 0.0572(11) -0.0061(9) 0.0099(9) 0.0017(9)
C10 0.0729(12) 0.0634(11) 0.0446(9) 0.0012(8) 0.0083(8) 0.0025(9)
C11 0.0866(14) 0.0666(13) 0.0807(14) -0.0061(11) 0.0325(11) -0.0063(11)
C12 0.0919(16) 0.0794(15) 0.0894(16) -0.0103(13) -0.0025(13) -0.0096(13)
N1 0.0640(9) 0.0616(10) 0.0769(11) 0.0036(8) 0.0054(8) -0.0048(8)
N2 0.0694(9) 0.0560(9) 0.0424(7) -0.0005(6) 0.0109(6) 0.0001(7)
N3 0.0696(9) 0.0578(9) 0.0504(8) -0.0028(7) 0.0183(7) -0.0003(7)
O1 0.0719(9) 0.0927(12) 0.0766(11) 0.0193(9) 0.0185(8) 0.0214(9)
Cl1 0.0530(3) 0.0846(4) 0.0954(4) -0.0024(3) -0.0042(2) 0.0027(2)

loop_
_atom_type_symbol
_atom_type_description
_atom_type_scat_dispersion_real
_atom_type_scat_dispersion_imag
_atom_type_scat_source
C C 0.0033 0.0016 'International Tables Vol C Tables 4.2.6.8 and 6.1.1.4'
H H 0.0000 0.0000 'International Tables Vol C Tables 4.2.6.8 and 6.1.1.4'
N N 0.0061 0.0033 'International Tables Vol C Tables 4.2.6.8 and 6.1.1.4'
O O 0.0106 0.0060 'International Tables Vol C Tables 4.2.6.8 and 6.1.1.4'
Cl Cl 0.1484 0.1585 'International Tables Vol C Tables 4.2.6.8 and 6.1.1.4'

loop_
_geom_angle_atom_site_label_1
_geom_angle_atom_site_label_2
_geom_angle_atom_site_label_3
_geom_angle
_geom_angle_site_symmetry_1
_geom_angle_site_symmetry_3
C2 C1 C6 122.92(16) . .
C2 C1 Cl1 117.07(13) . .
C6 C1 Cl1 119.96(14) . .
C1 C2 C3 120.47(16) . .
C4 C3 C2 117.65(17) . .
C4 C3 N1 121.65(16) . .
C2 C3 N1 120.53(17) . .
C5 C4 C3 121.12(17) . .
C4 C5 C6 122.32(17) . .
C5 C6 C1 115.48(16) . .
C5 C6 N2 123.60(16) . .
C1 C6 N2 120.85(15) . .
N2 C7 C8 109.66(17) . .
N3 C8 C7 111.48(15) . .
N3 C9 C10 111.34(16) . .
N2 C10 C9 109.86(14) . .
N3 C11 C12 114.23(17) . .
C6 N2 C7 116.23(15) . .
C6 N2 C10 114.23(13) . .
C7 N2 C10 108.91(14) . .
C9 N3 C8 109.41(15) . .
C9 N3 C11 112.62(16) . .
C8 N3 C11 109.60(14) . .

loop_
_geom_bond_atom_site_label_1
_geom_bond_atom_site_label_2
_geom_bond_distance
_geom_bond_site_symmetry_2
C1 C2 1.375(2) .
C1 C6 1.395(2) .
C1 Cl1 1.7426(17) .
C2 C3 1.389(2) .
C3 C4 1.386(3) .
C3 N1 1.393(2) .
C4 C5 1.377(3) .
C5 C6 1.392(2) .
C6 N2 1.419(2) .
C7 N2 1.460(2) .
C7 C8 1.504(3) .
C8 N3 1.468(2) .
C9 N3 1.461(2) .
C9 C10 1.504(3) .
C10 N2 1.471(2) .
C11 N3 1.470(3) .
C11 C12 1.501(3) .

loop_
_geom_hbond_atom_site_label_D
_geom_hbond_atom_site_label_H
_geom_hbond_atom_site_label_A
_geom_hbond_distance_DH
_geom_hbond_distance_HA
_geom_hbond_distance_DA
_geom_hbond_angle_DHA
_geom_hbond_site_symmetry_A
O1 H2W N1 0.828(9) 2.177(12) 2.989(2) 167(3) 6_566
O1 H1W N3 0.829(9) 2.048(11) 2.852(2) 163(2) .
N1 H1B O1 0.86 2.30 2.986(2) 136.2 1_545
N1 H1A O1 0.86 2.21 3.065(2) 170.1 5_565
C12 H12C Cl1 0.96 2.91 3.799(3) 154.8 4
C10 H10A Cl1 0.97 2.77 3.334(2) 117.7 .
